data_4347617
loop_
_publ_author_name
'Carter, Korey P.'
'Thomas, Kara E.'
'Pope, Simon J. A.'
'Holmberg, Rebecca J.'
'Butcher, Ray J.'
'Murugesu, Muralee'
'Cahill, Christopher L.'

_publ_section_title
;
 Supramolecular Assembly of Molecular Rare-Earth-3,5-Dichlorobenzoic
 Acid-2,2':6',2&#x2033;-Terpyridine Materials: Structural Systematics,
 Luminescence Properties, and Magnetic Behavior.
;
_journal_issue 14
_journal_name_full 'Inorganic chemistry'
_journal_page_first 6902
_journal_page_last 6915
_journal_paper_doi 10.1021/acs.inorgchem.6b00408
_journal_volume 55
_journal_year 2016
_chemical_formula_sum 'C72 H44 Ce2 Cl12 N6 O14'
_chemical_formula_weight 1922.77
_space_group_crystal_system triclinic
_space_group_IT_number 2
_space_group_name_Hall '-P 1'
_space_group_name_H-M_alt 'P -1'
_symmetry_cell_setting triclinic
_symmetry_Int_Tables_number 2
_symmetry_space_group_name_H-M 'P -1'
_atom_sites_solution_hydrogens mixed
_audit_creation_method SHELXL-2014
_cell_angle_alpha 67.719(8)
_cell_angle_beta 88.784(9)
_cell_angle_gamma 69.386(9)
_cell_formula_units_Z 1
_cell_length_a 10.6010(8)
_cell_length_b 13.2245(10)
_cell_length_c 15.4213(12)
_cell_measurement_reflns_used 25561
_cell_measurement_temperature 100(2)
_cell_measurement_theta_max 55.326
_cell_measurement_theta_min 4.705
_cell_volume 1856.7(3)
_computing_cell_refinement 'SAINT, Bruker-AXS'
_computing_data_collection 'APEX, Bruker-AXS'
_computing_data_reduction 'SAINT, Bruker-AXS'
_computing_molecular_graphics 'WINGX (Farrugia, 2012)'
_computing_publication_material 'Crystal Maker (Palmer, 2009)'
_computing_structure_refinement 'SHELXL-2014 (Sheldrick, 2014)'
_computing_structure_solution 'SIR92 (Gualardi, 1994)'
_diffrn_ambient_temperature 100(2)
_diffrn_measured_fraction_theta_full 1.000
_diffrn_measured_fraction_theta_max 0.995
_diffrn_measurement_device_type 'Bruker APEX II CCD'
_diffrn_measurement_method 'omega scans'
_diffrn_radiation_probe x-ray
_diffrn_radiation_type MoK\a
_diffrn_radiation_wavelength 0.71073
_diffrn_reflns_av_R_equivalents 0.0411
_diffrn_reflns_av_unetI/netI 0.0494
_diffrn_reflns_Laue_measured_fraction_full 1.000
_diffrn_reflns_Laue_measured_fraction_max 0.995
_diffrn_reflns_limit_h_max 13
_diffrn_reflns_limit_h_min -13
_diffrn_reflns_limit_k_max 17
_diffrn_reflns_limit_k_min -17
_diffrn_reflns_limit_l_max 20
_diffrn_reflns_limit_l_min -20
_diffrn_reflns_number 25559
_diffrn_reflns_point_group_measured_fraction_full 1.000
_diffrn_reflns_point_group_measured_fraction_max 0.995
_diffrn_reflns_theta_full 25.500
_diffrn_reflns_theta_max 28.004
_diffrn_reflns_theta_min 1.439
_diffrn_source 'fine-focus sealed tube'
_exptl_absorpt_coefficient_mu 1.711
_exptl_absorpt_correction_T_max 0.7456
_exptl_absorpt_correction_T_min 0.6953
_exptl_absorpt_correction_type empirical
_exptl_absorpt_process_details 'SADABS, Bruker-AXS (2008)'
_exptl_crystal_colour Colorless
_exptl_crystal_density_diffrn 1.720
_exptl_crystal_description Plate
_exptl_crystal_F_000 950
_exptl_crystal_recrystallization_method Hydrothermal
_exptl_crystal_size_max 0.32
_exptl_crystal_size_mid 0.20
_exptl_crystal_size_min 0.17
_refine_diff_density_max 0.577
_refine_diff_density_min -0.539
_refine_diff_density_rms 0.102
_refine_ls_extinction_method none
_refine_ls_goodness_of_fit_ref 1.017
_refine_ls_hydrogen_treatment mixed
_refine_ls_matrix_type full
_refine_ls_number_parameters 486
_refine_ls_number_reflns 8912
_refine_ls_number_restraints 2
_refine_ls_restrained_S_all 1.017
_refine_ls_R_factor_all 0.0393
_refine_ls_R_factor_gt 0.0296
_refine_ls_shift/su_max 0.001
_refine_ls_shift/su_mean 0.000
_refine_ls_structure_factor_coef Fsqd
_refine_ls_weighting_details 'w=1/[\s^2^(Fo^2^)+(0.0225P)^2^+0.5817P] where P=(Fo^2^+2Fc^2^)/3'
_refine_ls_weighting_scheme calc
_refine_ls_wR_factor_gt 0.0573
_refine_ls_wR_factor_ref 0.0608
_reflns_Friedel_coverage 0.000
_reflns_number_gt 7612
_reflns_number_total 8912
_reflns_threshold_expression 'I > 2\s(I)'
_cod_data_source_file ic6b00408_si_002.cif
_cod_data_source_block Complex_3
_cod_database_code 4347617
_shelx_space_group_comment
;
The symmetry employed for this shelxl refinement is uniquely defined
by the following loop, which should always be used as a source of
symmetry information in preference to the above space-group names.
They are only intended as comments.
;
_shelxl_version_number 2014-1

loop_
_space_group_symop_operation_xyz
'x, y, z'
'-x, -y, -z'

loop_
_atom_site_label
_atom_site_type_symbol
_atom_site_fract_x
_atom_site_fract_y
_atom_site_fract_z
_atom_site_U_iso_or_equiv
_atom_site_adp_type
_atom_site_occupancy
_atom_site_site_symmetry_order
_atom_site_calc_flag
_atom_site_refinement_flags_posn
_atom_site_refinement_flags_adp
Ce1 Ce 0.09092(2) 0.27347(2) 0.04119(2) 0.00958(4) Uani 1 1 d . .
Cl2 Cl 0.54296(8) 0.63938(7) -0.16549(5) 0.02709(17) Uani 1 1 d . .
Cl1 Cl 0.41760(7) 0.47677(6) -0.41008(5) 0.02472(16) Uani 1 1 d . .
Cl5 Cl 0.35632(7) 0.28862(6) 0.48736(5) 0.02548(16) Uani 1 1 d . .
Cl6 Cl -0.07018(7) 0.70336(6) 0.36355(5) 0.02490(16) Uani 1 1 d . .
Cl4 Cl -0.30692(9) -0.01510(8) 0.51885(5) 0.0369(2) Uani 1 1 d . .
Cl3 Cl 0.21033(9) -0.24341(7) 0.48303(6) 0.0403(2) Uani 1 1 d . .
O3 O 0.00858(17) 0.14765(15) 0.17250(12) 0.0152(4) Uani 1 1 d . .
O5 O 0.10696(17) 0.34279(15) 0.16772(12) 0.0152(4) Uani 1 1 d . .
OW1 O -0.15173(18) 0.38882(16) 0.04152(13) 0.0145(4) Uani 1 1 d D .
O6 O 0.00813(17) 0.46352(15) -0.09565(12) 0.0145(4) Uani 1 1 d . .
O1 O 0.26260(17) 0.26866(15) -0.08297(12) 0.0144(4) Uani 1 1 d . .
O2 O 0.27371(17) 0.36444(15) 0.00588(12) 0.0133(4) Uani 1 1 d . .
N1 N -0.0470(2) 0.22805(18) -0.07330(15) 0.0147(5) Uani 1 1 d . .
O4 O -0.1910(2) 0.25337(18) 0.20270(15) 0.0385(6) Uani 1 1 d . .
N2 N 0.2019(2) 0.06560(18) 0.01766(15) 0.0129(4) Uani 1 1 d . .
N3 N 0.3183(2) 0.10458(18) 0.15145(15) 0.0147(5) Uani 1 1 d . .
C30 C 0.0583(2) 0.4450(2) 0.16661(17) 0.0123(5) Uani 1 1 d . .
C17 C 0.3605(2) 0.4151(2) -0.14188(17) 0.0118(5) Uani 1 1 d . .
C6 C 0.1467(3) 0.0521(2) -0.05331(18) 0.0147(5) Uani 1 1 d . .
C29 C -0.1821(3) 0.0700(2) 0.36883(19) 0.0199(6) Uani 1 1 d . .
H29 H -0.2635 0.1346 0.3455 0.024 Uiso 1 1 calc R U
C36 C 0.0026(3) 0.5616(2) 0.26794(18) 0.0143(5) Uani 1 1 d . .
H36 H -0.0693 0.6191 0.2222 0.017 Uiso 1 1 calc R U
C24 C -0.0712(3) 0.0642(2) 0.31841(18) 0.0162(5) Uani 1 1 d . .
C5 C 0.0063(3) 0.1349(2) -0.09769(18) 0.0135(5) Uani 1 1 d . .
C22 C 0.4184(2) 0.4842(2) -0.12116(18) 0.0138(5) Uani 1 1 d . .
H22 H 0.4234 0.4826 -0.0605 0.017 Uiso 1 1 calc R U
C3 C -0.1946(3) 0.1982(3) -0.2023(2) 0.0236(6) Uani 1 1 d . .
H3 H -0.2440 0.1883 -0.2454 0.028 Uiso 1 1 calc R U
C20 C 0.4648(3) 0.5580(2) -0.28288(19) 0.0183(6) Uani 1 1 d . .
H20 H 0.4973 0.6073 -0.3304 0.022 Uiso 1 1 calc R U
C32 C 0.1897(3) 0.3746(2) 0.32558(18) 0.0157(5) Uani 1 1 d . .
H32 H 0.2423 0.3054 0.3192 0.019 Uiso 1 1 calc R U
C28 C -0.1686(3) -0.0226(3) 0.4548(2) 0.0236(6) Uani 1 1 d . .
C1 C -0.1726(3) 0.3050(2) -0.11371(19) 0.0198(6) Uani 1 1 d . .
H1 H -0.2104 0.3692 -0.0972 0.024 Uiso 1 1 calc R U
C26 C 0.0593(3) -0.1219(2) 0.4393(2) 0.0244(6) Uani 1 1 d . .
C18 C 0.3572(2) 0.4147(2) -0.23162(18) 0.0140(5) Uani 1 1 d . .
H18 H 0.3194 0.3679 -0.2453 0.017 Uiso 1 1 calc R U
C21 C 0.4683(3) 0.5551(2) -0.19232(19) 0.0156(5) Uani 1 1 d . .
C10 C 0.3292(3) -0.0084(2) 0.05820(19) 0.0165(6) Uani 1 1 d . .
C35 C 0.0311(3) 0.5759(2) 0.34869(19) 0.0165(6) Uani 1 1 d . .
C2 C -0.2485(3) 0.2937(3) -0.1787(2) 0.0227(6) Uani 1 1 d . .
H2 H -0.3347 0.3498 -0.2060 0.027 Uiso 1 1 calc R U
C33 C 0.2168(3) 0.3936(2) 0.40456(18) 0.0170(6) Uani 1 1 d . .
C27 C -0.0496(3) -0.1192(3) 0.4911(2) 0.0278(7) Uani 1 1 d . .
H27 H -0.0423 -0.1807 0.5485 0.033 Uiso 1 1 calc R U
C31 C 0.0832(3) 0.4598(2) 0.25622(17) 0.0129(5) Uani 1 1 d . .
C15 C 0.3674(3) 0.1200(2) 0.22264(19) 0.0190(6) Uani 1 1 d . .
H15 H 0.3200 0.1881 0.2323 0.023 Uiso 1 1 calc R U
C34 C 0.1383(3) 0.4942(2) 0.41744(19) 0.0190(6) Uani 1 1 d . .
H34 H 0.1572 0.5063 0.4705 0.023 Uiso 1 1 calc R U
C11 C 0.3874(3) 0.0058(2) 0.13793(19) 0.0166(6) Uani 1 1 d . .
C23 C -0.0862(3) 0.1644(2) 0.22377(19) 0.0180(6) Uani 1 1 d . .
C16 C 0.2962(2) 0.3439(2) -0.06798(18) 0.0123(5) Uani 1 1 d . .
C9 C 0.4056(3) -0.0962(2) 0.0283(2) 0.0238(6) Uani 1 1 d . .
H9 H 0.4943 -0.1446 0.0565 0.029 Uiso 1 1 calc R U
C14 C 0.4852(3) 0.0396(3) 0.2828(2) 0.0240(6) Uani 1 1 d . .
H14 H 0.5160 0.0535 0.3316 0.029 Uiso 1 1 calc R U
C25 C 0.0504(3) -0.0308(2) 0.35378(19) 0.0192(6) Uani 1 1 d . .
H25 H 0.1251 -0.0336 0.3207 0.023 Uiso 1 1 calc R U
C12 C 0.5062(3) -0.0788(3) 0.1961(2) 0.0281(7) Uani 1 1 d . .
H12 H 0.5518 -0.1468 0.1859 0.034 Uiso 1 1 calc R U
C4 C -0.0655(3) 0.1170(2) -0.16086(19) 0.0195(6) Uani 1 1 d . .
H4 H -0.0274 0.0512 -0.1753 0.023 Uiso 1 1 calc R U
C8 C 0.3482(3) -0.1104(3) -0.0434(2) 0.0283(7) Uani 1 1 d . .
H8 H 0.3971 -0.1690 -0.0639 0.034 Uiso 1 1 calc R U
C7 C 0.2172(3) -0.0363(2) -0.0843(2) 0.0233(6) Uani 1 1 d . .
H7 H 0.1760 -0.0451 -0.1322 0.028 Uiso 1 1 calc R U
C13 C 0.5558(3) -0.0612(3) 0.2689(2) 0.0289(7) Uani 1 1 d . .
H13 H 0.6356 -0.1165 0.3079 0.035 Uiso 1 1 calc R U
C19 C 0.4110(3) 0.4849(2) -0.30046(18) 0.0152(5) Uani 1 1 d . .
HW1 H -0.185(3) 0.4694(16) 0.027(2) 0.036(9) Uiso 1 1 d D .
HW2 H -0.180(3) 0.350(3) 0.0996(17) 0.052(11) Uiso 1 1 d D .

loop_
_atom_site_aniso_label
_atom_site_aniso_U_11
_atom_site_aniso_U_22
_atom_site_aniso_U_33
_atom_site_aniso_U_23
_atom_site_aniso_U_13
_atom_site_aniso_U_12
Ce1 0.01016(7) 0.00811(7) 0.01041(7) -0.00455(5) 0.00156(5) -0.00238(5)
Cl2 0.0319(4) 0.0347(4) 0.0334(4) -0.0214(4) 0.0146(3) -0.0256(3)
Cl1 0.0320(4) 0.0301(4) 0.0132(3) -0.0107(3) 0.0054(3) -0.0106(3)
Cl5 0.0244(4) 0.0274(4) 0.0170(3) -0.0075(3) -0.0064(3) -0.0018(3)
Cl6 0.0311(4) 0.0205(4) 0.0243(4) -0.0155(3) 0.0064(3) -0.0040(3)
Cl4 0.0451(5) 0.0496(5) 0.0246(4) -0.0124(4) 0.0173(4) -0.0308(4)
Cl3 0.0490(5) 0.0227(4) 0.0280(4) -0.0043(3) -0.0094(4) 0.0052(4)
O3 0.0166(9) 0.0136(9) 0.0170(9) -0.0071(8) 0.0054(8) -0.0065(8)
O5 0.0159(9) 0.0131(9) 0.0139(9) -0.0059(8) -0.0005(7) -0.0016(8)
OW1 0.0150(9) 0.0108(9) 0.0159(10) -0.0049(8) 0.0043(8) -0.0033(8)
O6 0.0163(9) 0.0140(9) 0.0113(9) -0.0045(7) 0.0012(7) -0.0041(8)
O1 0.0159(9) 0.0103(9) 0.0176(9) -0.0064(8) 0.0042(7) -0.0046(7)
O2 0.0131(9) 0.0153(9) 0.0116(9) -0.0054(7) 0.0010(7) -0.0055(7)
N1 0.0146(11) 0.0130(11) 0.0186(11) -0.0084(9) 0.0033(9) -0.0054(9)
O4 0.0310(12) 0.0211(12) 0.0336(13) 0.0039(10) 0.0185(10) 0.0072(10)
N2 0.0133(11) 0.0108(11) 0.0155(11) -0.0053(9) 0.0036(9) -0.0053(9)
N3 0.0137(11) 0.0129(11) 0.0167(11) -0.0055(9) 0.0018(9) -0.0042(9)
C30 0.0097(12) 0.0160(13) 0.0115(12) -0.0063(11) 0.0036(10) -0.0043(10)
C17 0.0096(12) 0.0097(12) 0.0137(12) -0.0049(10) 0.0008(10) -0.0004(10)
C6 0.0164(13) 0.0129(13) 0.0168(13) -0.0076(11) 0.0049(11) -0.0058(11)
C29 0.0222(15) 0.0230(15) 0.0184(14) -0.0089(12) 0.0037(12) -0.0122(12)
C36 0.0131(12) 0.0164(13) 0.0132(13) -0.0060(11) 0.0034(10) -0.0052(11)
C24 0.0213(14) 0.0152(13) 0.0148(13) -0.0072(11) 0.0016(11) -0.0082(11)
C5 0.0133(13) 0.0130(13) 0.0160(13) -0.0059(11) 0.0059(10) -0.0072(10)
C22 0.0110(12) 0.0152(13) 0.0142(13) -0.0082(11) 0.0020(10) -0.0013(10)
C3 0.0232(15) 0.0304(17) 0.0264(16) -0.0182(14) 0.0007(12) -0.0128(13)
C20 0.0186(14) 0.0171(14) 0.0183(14) -0.0057(11) 0.0076(11) -0.0074(11)
C32 0.0153(13) 0.0147(13) 0.0162(13) -0.0076(11) 0.0026(11) -0.0030(11)
C28 0.0344(17) 0.0296(17) 0.0171(14) -0.0122(13) 0.0078(13) -0.0207(14)
C1 0.0177(14) 0.0203(15) 0.0246(15) -0.0144(12) 0.0017(12) -0.0047(12)
C26 0.0331(17) 0.0150(14) 0.0214(15) -0.0079(12) -0.0054(13) -0.0035(13)
C18 0.0097(12) 0.0131(13) 0.0161(13) -0.0052(11) -0.0004(10) -0.0014(10)
C21 0.0128(13) 0.0149(13) 0.0227(14) -0.0103(11) 0.0046(11) -0.0064(11)
C10 0.0172(13) 0.0102(13) 0.0201(14) -0.0051(11) 0.0039(11) -0.0038(11)
C35 0.0188(14) 0.0149(13) 0.0193(14) -0.0113(11) 0.0072(11) -0.0057(11)
C2 0.0154(14) 0.0253(16) 0.0266(16) -0.0140(13) -0.0027(12) -0.0026(12)
C33 0.0177(14) 0.0171(14) 0.0124(13) -0.0029(11) -0.0015(11) -0.0051(11)
C27 0.051(2) 0.0223(16) 0.0161(15) -0.0066(13) 0.0040(14) -0.0215(15)
C31 0.0145(13) 0.0146(13) 0.0110(12) -0.0061(10) 0.0038(10) -0.0059(10)
C15 0.0169(14) 0.0202(15) 0.0199(14) -0.0093(12) 0.0009(11) -0.0053(12)
C34 0.0224(14) 0.0229(15) 0.0142(13) -0.0100(12) 0.0034(11) -0.0085(12)
C11 0.0153(13) 0.0119(13) 0.0180(14) -0.0035(11) 0.0009(11) -0.0023(11)
C23 0.0181(14) 0.0168(14) 0.0200(14) -0.0073(12) 0.0055(11) -0.0077(11)
C16 0.0063(11) 0.0104(12) 0.0145(13) -0.0024(10) -0.0009(10) 0.0009(10)
C9 0.0187(14) 0.0161(14) 0.0307(17) -0.0100(13) 0.0004(13) 0.0013(12)
C14 0.0222(15) 0.0270(16) 0.0181(15) -0.0072(13) -0.0028(12) -0.0053(13)
C25 0.0247(15) 0.0156(14) 0.0183(14) -0.0095(12) 0.0023(12) -0.0057(12)
C12 0.0296(17) 0.0163(15) 0.0290(17) -0.0091(13) -0.0070(14) 0.0028(13)
C4 0.0231(15) 0.0183(14) 0.0219(15) -0.0128(12) 0.0042(12) -0.0080(12)
C8 0.0289(17) 0.0218(16) 0.0356(18) -0.0197(14) 0.0051(14) -0.0019(13)
C7 0.0245(15) 0.0219(15) 0.0289(16) -0.0178(13) 0.0015(13) -0.0065(13)
C13 0.0216(15) 0.0232(16) 0.0248(16) -0.0028(13) -0.0085(13) 0.0042(13)
C19 0.0141(13) 0.0172(14) 0.0117(13) -0.0074(11) 0.0019(10) -0.0010(11)

loop_
_atom_type_symbol
_atom_type_description
_atom_type_scat_dispersion_real
_atom_type_scat_dispersion_imag
_atom_type_scat_source
C C 0.0033 0.0016 'International Tables Vol C Tables 4.2.6.8 and 6.1.1.4'
H H 0.0000 0.0000 'International Tables Vol C Tables 4.2.6.8 and 6.1.1.4'
N N 0.0061 0.0033 'International Tables Vol C Tables 4.2.6.8 and 6.1.1.4'
O O 0.0106 0.0060 'International Tables Vol C Tables 4.2.6.8 and 6.1.1.4'
Cl Cl 0.1484 0.1585 'International Tables Vol C Tables 4.2.6.8 and 6.1.1.4'
Ce Ce -0.2486 2.6331 'International Tables Vol C Tables 4.2.6.8 and 6.1.1.4'

loop_
_geom_angle_atom_site_label_1
_geom_angle_atom_site_label_2
_geom_angle_atom_site_label_3
_geom_angle
_geom_angle_site_symmetry_1
_geom_angle_site_symmetry_3
O3 Ce1 O6 140.94(6) . .
O3 Ce1 O5 77.29(6) . .
O6 Ce1 O5 99.57(6) . .
O3 Ce1 OW1 72.72(6) . .
O6 Ce1 OW1 68.58(6) . .
O5 Ce1 OW1 78.26(6) . .
O3 Ce1 O2 141.59(6) . .
O6 Ce1 O2 69.06(6) . .
O5 Ce1 O2 73.16(6) . .
OW1 Ce1 O2 123.04(6) . .
O3 Ce1 O1 143.08(5) . .
O6 Ce1 O1 71.00(6) . .
O5 Ce1 O1 123.10(6) . .
OW1 Ce1 O1 136.96(6) . .
O2 Ce1 O1 50.67(5) . .
O3 Ce1 N1 86.82(6) . .
O6 Ce1 N1 78.70(6) . .
O5 Ce1 N1 152.37(6) . .
OW1 Ce1 N1 75.47(6) . .
O2 Ce1 N1 129.41(6) . .
O1 Ce1 N1 82.81(6) . .
O3 Ce1 N3 75.80(6) . .
O6 Ce1 N3 142.44(6) . .
O5 Ce1 N3 78.13(6) . .
OW1 Ce1 N3 143.97(6) . .
O2 Ce1 N3 74.57(6) . .
O1 Ce1 N3 79.03(6) . .
N1 Ce1 N3 119.95(6) . .
O3 Ce1 N2 80.23(6) . .
O6 Ce1 N2 121.02(6) . .
O5 Ce1 N2 136.31(6) . .
OW1 Ce1 N2 129.00(6) . .
O2 Ce1 N2 105.06(6) . .
O1 Ce1 N2 63.84(6) . .
N1 Ce1 N2 60.38(6) . .
N3 Ce1 N2 60.18(6) . .
O3 Ce1 C16 155.47(6) . .
O6 Ce1 C16 63.47(6) . .
O5 Ce1 C16 98.86(6) . .
OW1 Ce1 C16 130.76(6) . .
O2 Ce1 C16 25.70(6) . .
O1 Ce1 C16 25.66(6) . .
N1 Ce1 C16 104.67(7) . .
N3 Ce1 C16 79.70(7) . .
N2 Ce1 C16 86.71(6) . .
C23 O3 Ce1 135.80(16) . .
C30 O5 Ce1 129.93(16) . .
Ce1 OW1 HW1 123(2) . .
Ce1 OW1 HW2 109(2) . .
HW1 OW1 HW2 109(3) . .
C30 O6 Ce1 166.61(16) 2_565 .
C16 O1 Ce1 90.66(14) . .
C16 O2 Ce1 92.76(14) . .
C1 N1 C5 117.7(2) . .
C1 N1 Ce1 118.73(16) . .
C5 N1 Ce1 123.45(16) . .
C10 N2 C6 118.2(2) . .
C10 N2 Ce1 119.67(16) . .
C6 N2 Ce1 119.65(16) . .
C15 N3 C11 118.0(2) . .
C15 N3 Ce1 118.43(17) . .
C11 N3 Ce1 123.53(17) . .
O5 C30 O6 124.8(2) . 2_565
O5 C30 C31 117.8(2) . .
O6 C30 C31 117.3(2) 2_565 .
C18 C17 C22 120.5(2) . .
C18 C17 C16 119.4(2) . .
C22 C17 C16 120.0(2) . .
N2 C6 C7 121.9(2) . .
N2 C6 C5 117.6(2) . .
C7 C6 C5 120.5(2) . .
C24 C29 C28 118.6(3) . .
C24 C29 H29 120.7 . .
C28 C29 H29 120.7 . .
C35 C36 C31 119.0(2) . .
C35 C36 H36 120.5 . .
C31 C36 H36 120.5 . .
C25 C24 C29 120.7(3) . .
C25 C24 C23 120.5(2) . .
C29 C24 C23 118.8(2) . .
N1 C5 C4 122.1(2) . .
N1 C5 C6 116.6(2) . .
C4 C5 C6 121.3(2) . .
C21 C22 C17 118.8(2) . .
C21 C22 H22 120.6 . .
C17 C22 H22 120.6 . .
C2 C3 C4 119.0(3) . .
C2 C3 H3 120.5 . .
C4 C3 H3 120.5 . .
C21 C20 C19 117.7(2) . .
C21 C20 H20 121.2 . .
C19 C20 H20 121.2 . .
C33 C32 C31 119.4(2) . .
C33 C32 H32 120.3 . .
C31 C32 H32 120.3 . .
C27 C28 C29 122.1(3) . .
C27 C28 Cl4 119.1(2) . .
C29 C28 Cl4 118.8(2) . .
N1 C1 C2 123.2(3) . .
N1 C1 H1 118.4 . .
C2 C1 H1 118.4 . .
C25 C26 C27 121.8(3) . .
C25 C26 Cl3 119.3(2) . .
C27 C26 Cl3 118.8(2) . .
C19 C18 C17 119.0(2) . .
C19 C18 H18 120.5 . .
C17 C18 H18 120.5 . .
C22 C21 C20 122.1(2) . .
C22 C21 Cl2 118.6(2) . .
C20 C21 Cl2 119.3(2) . .
N2 C10 C9 122.4(2) . .
N2 C10 C11 117.5(2) . .
C9 C10 C11 120.1(2) . .
C34 C35 C36 122.4(2) . .
C34 C35 Cl6 118.5(2) . .
C36 C35 Cl6 119.0(2) . .
C3 C2 C1 118.9(3) . .
C3 C2 H2 120.6 . .
C1 C2 H2 120.6 . .
C34 C33 C32 121.8(2) . .
C34 C33 Cl5 119.9(2) . .
C32 C33 Cl5 118.3(2) . .
C28 C27 C26 117.9(3) . .
C28 C27 H27 121.1 . .
C26 C27 H27 121.1 . .
C32 C31 C36 119.8(2) . .
C32 C31 C30 120.3(2) . .
C36 C31 C30 119.9(2) . .
N3 C15 C14 123.3(3) . .
N3 C15 H15 118.4 . .
C14 C15 H15 118.4 . .
C35 C34 C33 117.6(2) . .
C35 C34 H34 121.2 . .
C33 C34 H34 121.2 . .
N3 C11 C12 121.6(3) . .
N3 C11 C10 116.4(2) . .
C12 C11 C10 122.0(2) . .
O4 C23 O3 126.2(3) . .
O4 C23 C24 116.8(2) . .
O3 C23 C24 117.0(2) . .
O1 C16 O2 122.5(2) . .
O1 C16 C17 119.0(2) . .
O2 C16 C17 118.5(2) . .
O1 C16 Ce1 63.68(13) . .
O2 C16 Ce1 61.53(12) . .
C17 C16 Ce1 160.95(16) . .
C8 C9 C10 119.2(3) . .
C8 C9 H9 120.4 . .
C10 C9 H9 120.4 . .
C13 C14 C15 118.6(3) . .
C13 C14 H14 120.7 . .
C15 C14 H14 120.7 . .
C24 C25 C26 118.9(3) . .
C24 C25 H25 120.5 . .
C26 C25 H25 120.5 . .
C13 C12 C11 119.6(3) . .
C13 C12 H12 120.2 . .
C11 C12 H12 120.2 . .
C3 C4 C5 119.1(2) . .
C3 C4 H4 120.4 . .
C5 C4 H4 120.4 . .
C9 C8 C7 118.8(3) . .
C9 C8 H8 120.6 . .
C7 C8 H8 120.6 . .
C8 C7 C6 119.5(3) . .
C8 C7 H7 120.3 . .
C6 C7 H7 120.3 . .
C12 C13 C14 118.8(3) . .
C12 C13 H13 120.6 . .
C14 C13 H13 120.6 . .
C18 C19 C20 121.8(2) . .
C18 C19 Cl1 119.0(2) . .
C20 C19 Cl1 119.1(2) . .

loop_
_geom_bond_atom_site_label_1
_geom_bond_atom_site_label_2
_geom_bond_distance
_geom_bond_site_symmetry_2
Ce1 O3 2.4544(17) .
Ce1 O6 2.4584(17) .
Ce1 O5 2.4813(17) .
Ce1 OW1 2.4872(18) .
Ce1 O2 2.5688(17) .
Ce1 O1 2.6163(17) .
Ce1 N1 2.673(2) .
Ce1 N3 2.682(2) .
Ce1 N2 2.745(2) .
Ce1 C16 2.919(2) .
Cl2 C21 1.739(3) .
Cl1 C19 1.733(3) .
Cl5 C33 1.742(3) .
Cl6 C35 1.747(3) .
Cl4 C28 1.745(3) .
Cl3 C26 1.736(3) .
O3 C23 1.275(3) .
O5 C30 1.260(3) .
OW1 HW1 0.931(17) .
OW1 HW2 0.951(18) .
O6 C30 1.259(3) 2_565
O1 C16 1.264(3) .
O2 C16 1.267(3) .
N1 C1 1.341(3) .
N1 C5 1.353(3) .
O4 C23 1.237(3) .
N2 C10 1.345(3) .
N2 C6 1.349(3) .
N3 C15 1.336(3) .
N3 C11 1.347(3) .
C30 O6 1.259(3) 2_565
C30 C31 1.508(3) .
C17 C18 1.387(3) .
C17 C22 1.393(3) .
C17 C16 1.502(3) .
C6 C7 1.396(4) .
C6 C5 1.487(4) .
C29 C24 1.391(4) .
C29 C28 1.390(4) .
C29 H29 0.9300 .
C36 C35 1.383(3) .
C36 C31 1.394(3) .
C36 H36 0.9300 .
C24 C25 1.381(4) .
C24 C23 1.519(4) .
C5 C4 1.385(4) .
C22 C21 1.381(4) .
C22 H22 0.9300 .
C3 C2 1.372(4) .
C3 C4 1.385(4) .
C3 H3 0.9300 .
C20 C21 1.383(4) .
C20 C19 1.388(4) .
C20 H20 0.9300 .
C32 C33 1.389(3) .
C32 C31 1.389(3) .
C32 H32 0.9300 .
C28 C27 1.374(4) .
C1 C2 1.382(4) .
C1 H1 0.9300 .
C26 C25 1.386(4) .
C26 C27 1.387(4) .
C18 C19 1.384(4) .
C18 H18 0.9300 .
C10 C9 1.395(4) .
C10 C11 1.489(4) .
C35 C34 1.379(4) .
C2 H2 0.9300 .
C33 C34 1.384(4) .
C27 H27 0.9300 .
C15 C14 1.385(4) .
C15 H15 0.9300 .
C34 H34 0.9300 .
C11 C12 1.391(4) .
C9 C8 1.377(4) .
C9 H9 0.9300 .
C14 C13 1.376(4) .
C14 H14 0.9300 .
C25 H25 0.9300 .
C12 C13 1.379(4) .
C12 H12 0.9300 .
C4 H4 0.9300 .
C8 C7 1.378(4) .
C8 H8 0.9300 .
C7 H7 0.9300 .
C13 H13 0.9300 .
